data_2310000
loop_
_publ_author_name
'W. H. Zachariasen'
'C. E. Holley'
'Stamper, Jnr, J. F.'

_publ_section_title
;
Neutron Diffraction Study of Magnesium Deuteride
;
_journal_coeditor_code A03803
_journal_name_full 'Acta Crystallographica'
_journal_page_first 352
_journal_page_last 353
_journal_paper_doi 10.1107/S0365110X63000967
_journal_volume 16
_journal_year 1963
_chemical_formula_sum 'D2 Mg'
_chemical_name_systematic 'Magnesium hydride'
_space_group_IT_number 136
_symmetry_space_group_name_Hall '-P 4n 2n'
_symmetry_space_group_name_H-M 'P 42/m n m'
_cell_angle_alpha 90
_cell_angle_beta 90
_cell_angle_gamma 90
_cell_length_a 4.5618(5)
_cell_length_b 4.5618(5)
_cell_length_c 3.0205(5)
_cell_volume 62.857(14)
_diffrn_ambient_temperature 298.15
_cod_data_source_file MgD2.cif
_cod_data_source_block m00003907
_cod_original_cell_volume 62.857
_cod_original_formula_sum 'Mg D2'
_cod_database_code 2310000

loop_
_symmetry_equiv_pos_as_xyz
x,y,z
-y,-x,z
y,x,-z
1/2+y,1/2-x,1/2-z
1/2-y,1/2+x,1/2+z
1/2+x,1/2-y,1/2+z
1/2-x,1/2+y,1/2-z
x,y,-z
-x,-y,z
y,x,z
-y,-x,-z
1/2-y,1/2+x,1/2-z
1/2+y,1/2-x,1/2+z
1/2-x,1/2+y,1/2+z
1/2+x,1/2-y,1/2-z
-x,-y,-z

loop_
_atom_site_aniso_label
_atom_site_aniso_U_11
_atom_site_aniso_U_22
_atom_site_aniso_U_33
_atom_site_aniso_U_12
_atom_site_aniso_U_13
_atom_site_aniso_U_23
Mg 0.00695 0.00695 0.00204 -0.00011 0.00000 0.00000
H 0.00823 0.00823 0.00435 -0.00150 0.00000 0.00000

loop_
_atom_site_label
_atom_site_fract_x
_atom_site_fract_y
_atom_site_fract_z
_atom_site_U_iso_or_equiv
Mg 0.00000 0.00000 0.00000 0.00532
D 0.3051(30) 0.3051(30) 0.00000 0.00760
